data_4133396
loop_
_publ_author_name
'de la Vega-Hern\'andez, Karen'
'Romain, Elise'
'Coffinet, Anais'
'Bijouard, Kajetan'
'Gontard, Geoffrey'
'Chemla, Fabrice'
'Ferreira, Franck'
'Jackowski, Olivier'
'Perez-Luna, Alejandro'

_publ_section_title
;
 Radical Germylzincation of \a-Heteroatom-Substituted Alkynes.
;
_journal_issue 50
_journal_name_full 'Journal of the American Chemical Society'
_journal_page_first 17632
_journal_page_last 17642
_journal_paper_doi 10.1021/jacs.8b09851
_journal_volume 140
_journal_year 2018
_chemical_formula_moiety 'C39 H33 Ge N O2'
_chemical_formula_sum 'C39 H33 Ge N O2'
_chemical_formula_weight 620.25
_space_group_crystal_system monoclinic
_space_group_IT_number 14
_space_group_name_Hall '-P 2yn'
_space_group_name_H-M_alt 'P 1 21/n 1'
_atom_sites_solution_hydrogens geom
_atom_sites_solution_primary dual
_atom_sites_solution_secondary difmap
_audit_creation_method SHELXL-2014/7
_cell_angle_alpha 90
_cell_angle_beta 90.862(1)
_cell_angle_gamma 90
_cell_formula_units_Z 4
_cell_length_a 11.0689(2)
_cell_length_b 17.7248(3)
_cell_length_c 16.4657(3)
_cell_measurement_reflns_used 9907
_cell_measurement_temperature 200(2)
_cell_measurement_theta_max 29.87
_cell_measurement_theta_min 2.30
_cell_volume 3230.11(10)
_computing_cell_refinement 'Bruker SAINT'
_computing_data_collection 'Bruker APEX2'
_computing_data_reduction 'Bruker SAINT'
_computing_molecular_graphics 'SXGRAPH (Farrugia, 2012)'
_computing_publication_material 'WinGX (Farrugia, 2012)'
_computing_structure_refinement 'SHELXL (Sheldrick, 2015)'
_computing_structure_solution 'SHELXT (Sheldrick, 2015)'
_diffrn_ambient_temperature 200(1)
_diffrn_measured_fraction_theta_full 0.998
_diffrn_measured_fraction_theta_max 0.998
_diffrn_measurement_device_type 'Bruker APEX-II CCD'
_diffrn_measurement_method '\f and \w scans'
_diffrn_radiation_monochromator 'curved graphite'
_diffrn_radiation_source 'fine-focus sealed tube'
_diffrn_radiation_type MoK\a
_diffrn_radiation_wavelength 0.71073
_diffrn_reflns_av_R_equivalents 0.0218
_diffrn_reflns_av_unetI/netI 0.0255
_diffrn_reflns_Laue_measured_fraction_full 0.998
_diffrn_reflns_Laue_measured_fraction_max 0.998
_diffrn_reflns_limit_h_max 15
_diffrn_reflns_limit_h_min -15
_diffrn_reflns_limit_k_max 20
_diffrn_reflns_limit_k_min -25
_diffrn_reflns_limit_l_max 23
_diffrn_reflns_limit_l_min -23
_diffrn_reflns_number 37208
_diffrn_reflns_point_group_measured_fraction_full 0.998
_diffrn_reflns_point_group_measured_fraction_max 0.998
_diffrn_reflns_theta_full 25.242
_diffrn_reflns_theta_max 30.577
_diffrn_reflns_theta_min 1.688
_exptl_absorpt_coefficient_mu 0.982
_exptl_absorpt_correction_T_max 0.839
_exptl_absorpt_correction_T_min 0.704
_exptl_absorpt_correction_type numerical
_exptl_absorpt_process_details
; 
 SADABS : Krause, L., Herbst-Irmer, R., Sheldrick G.M. & Stalke D.,
 J. Appl. Cryst. 48 (2015) 3-10
;
_exptl_crystal_colour colourless
_exptl_crystal_density_diffrn 1.275
_exptl_crystal_density_method 'not measured'
_exptl_crystal_description fragment
_exptl_crystal_F_000 1288
_exptl_crystal_size_max 0.55
_exptl_crystal_size_mid 0.38
_exptl_crystal_size_min 0.24
_refine_diff_density_max 1.104
_refine_diff_density_min -0.387
_refine_diff_density_rms 0.056
_refine_ls_extinction_method none
_refine_ls_goodness_of_fit_ref 1.075
_refine_ls_hydrogen_treatment constr
_refine_ls_matrix_type full
_refine_ls_number_parameters 388
_refine_ls_number_reflns 9896
_refine_ls_number_restraints 0
_refine_ls_restrained_S_all 1.075
_refine_ls_R_factor_all 0.0555
_refine_ls_R_factor_gt 0.0385
_refine_ls_shift/su_max 0.001
_refine_ls_shift/su_mean 0.000
_refine_ls_structure_factor_coef Fsqd
_refine_ls_weighting_details 'w=1/[\s^2^(Fo^2^)+(0.0476P)^2^+1.1848P] where P=(Fo^2^+2Fc^2^)/3'
_refine_ls_weighting_scheme calc
_refine_ls_wR_factor_gt 0.0936
_refine_ls_wR_factor_ref 0.1016
_reflns_number_gt 7797
_reflns_number_total 9896
_reflns_threshold_expression 'I > 2\s(I)'
_cod_data_source_file ja8b09851_si_002.cif
_cod_data_source_block Compound_40
_cod_original_sg_symbol_H-M 'P 21/n'
_cod_database_code 4133396
_shelx_shelxl_version_number 2014/7
_shelx_space_group_comment
;
The symmetry employed for this shelxl refinement is uniquely defined
by the following loop, which should always be used as a source of
symmetry information in preference to the above space-group names.
They are only intended as comments.
;

loop_
_space_group_symop_operation_xyz
'x, y, z'
'-x+1/2, y+1/2, -z+1/2'
'-x, -y, -z'
'x-1/2, -y-1/2, z-1/2'

loop_
_atom_site_label
_atom_site_type_symbol
_atom_site_fract_x
_atom_site_fract_y
_atom_site_fract_z
_atom_site_U_iso_or_equiv
_atom_site_adp_type
_atom_site_occupancy
_atom_site_site_symmetry_order
_atom_site_calc_flag
_atom_site_refinement_flags_posn
_atom_site_refinement_flags_adp
Ge1 Ge 0.20066(2) 0.19678(2) 0.62431(2) 0.02677(6) Uani 1 1 d . .
O1 O 0.29711(13) 0.42195(7) 0.43841(7) 0.0397(3) Uani 1 1 d . .
O2 O 0.35197(12) 0.52527(7) 0.50816(8) 0.0378(3) Uani 1 1 d . .
N1 N 0.31660(12) 0.42074(7) 0.57755(8) 0.0263(3) Uani 1 1 d . .
C1 C 0.20600(14) 0.30684(9) 0.61088(9) 0.0261(3) Uani 1 1 d . .
C2 C 0.30835(14) 0.34039(9) 0.58594(9) 0.0260(3) Uani 1 1 d . .
C3 C 0.31988(14) 0.45182(9) 0.50249(10) 0.0290(3) Uani 1 1 d . .
C4 C 0.36771(19) 0.54530(11) 0.59221(12) 0.0421(4) Uani 1 1 d . .
H4A H 0.3018 0.5791 0.6095 0.050 Uiso 1 1 calc R U
H4B H 0.4457 0.5716 0.6008 0.050 Uiso 1 1 calc R U
C5 C 0.36549(16) 0.47152(10) 0.64104(10) 0.0317(3) Uani 1 1 d . .
C6 C 0.49191(19) 0.44809(13) 0.66848(13) 0.0481(5) Uani 1 1 d . .
H6A H 0.5215 0.4829 0.7105 0.072 Uiso 1 1 calc R U
H6B H 0.4895 0.3968 0.6906 0.072 Uiso 1 1 calc R U
H6C H 0.5462 0.4495 0.6220 0.072 Uiso 1 1 calc R U
C7 C 0.2812(2) 0.47717(14) 0.71289(13) 0.0551(6) Uani 1 1 d . .
H7A H 0.3163 0.5112 0.7538 0.083 Uiso 1 1 calc R U
H7B H 0.2028 0.4969 0.6944 0.083 Uiso 1 1 calc R U
H7C H 0.2702 0.4270 0.7368 0.083 Uiso 1 1 calc R U
C8 C 0.41327(15) 0.29931(9) 0.56131(10) 0.0299(3) Uani 1 1 d . .
C9 C 0.49794(15) 0.26739(10) 0.53298(10) 0.0323(3) Uani 1 1 d . .
C10 C 0.59683(16) 0.22880(10) 0.49630(10) 0.0342(4) Uani 1 1 d . .
C11 C 0.5778(2) 0.16097(13) 0.45590(14) 0.0522(5) Uani 1 1 d . .
H11 H 0.4994 0.1391 0.4536 0.063 Uiso 1 1 calc R U
C12 C 0.6747(3) 0.12526(16) 0.41879(16) 0.0683(7) Uani 1 1 d . .
H12 H 0.6615 0.0790 0.3908 0.082 Uiso 1 1 calc R U
C13 C 0.7875(2) 0.15530(17) 0.42191(16) 0.0686(8) Uani 1 1 d . .
H13 H 0.8527 0.1299 0.3970 0.082 Uiso 1 1 calc R U
C14 C 0.8068(2) 0.22267(18) 0.46132(15) 0.0621(7) Uani 1 1 d . .
H14 H 0.8856 0.2439 0.4631 0.074 Uiso 1 1 calc R U
C15 C 0.71222(18) 0.26004(13) 0.49865(13) 0.0456(5) Uani 1 1 d . .
H15 H 0.7262 0.3067 0.5256 0.055 Uiso 1 1 calc R U
C16 C 0.09158(14) 0.34972(9) 0.61924(10) 0.0281(3) Uani 1 1 d . .
C17 C 0.03881(15) 0.38321(11) 0.55067(11) 0.0361(4) Uani 1 1 d . .
H17 H 0.0786 0.3807 0.5000 0.043 Uiso 1 1 calc R U
C18 C -0.07107(17) 0.42001(12) 0.55593(15) 0.0480(5) Uani 1 1 d . .
H18 H -0.1058 0.4430 0.5090 0.058 Uiso 1 1 calc R U
C19 C -0.13049(17) 0.42351(12) 0.62880(16) 0.0499(5) Uani 1 1 d . .
H19 H -0.2066 0.4480 0.6319 0.060 Uiso 1 1 calc R U
C20 C -0.07907(17) 0.39136(11) 0.69689(14) 0.0440(5) Uani 1 1 d . .
H20 H -0.1196 0.3943 0.7473 0.053 Uiso 1 1 calc R U
C21 C 0.03162(16) 0.35461(10) 0.69284(11) 0.0349(4) Uani 1 1 d . .
H21 H 0.0665 0.3328 0.7404 0.042 Uiso 1 1 calc R U
C22 C 0.05464(15) 0.17525(9) 0.68446(10) 0.0297(3) Uani 1 1 d . .
C23 C 0.05044(16) 0.18314(10) 0.76868(11) 0.0351(4) Uani 1 1 d . .
H23 H 0.1232 0.1920 0.7985 0.042 Uiso 1 1 calc R U
C24 C -0.05756(18) 0.17825(12) 0.80960(12) 0.0431(4) Uani 1 1 d . .
H24 H -0.0587 0.1844 0.8669 0.052 Uiso 1 1 calc R U
C25 C -0.16327(19) 0.16447(14) 0.76725(14) 0.0512(5) Uani 1 1 d . .
H25 H -0.2375 0.1612 0.7953 0.061 Uiso 1 1 calc R U
C26 C -0.16150(19) 0.15538(15) 0.68440(15) 0.0550(6) Uani 1 1 d . .
H26 H -0.2345 0.1454 0.6553 0.066 Uiso 1 1 calc R U
C27 C -0.05305(18) 0.16075(12) 0.64291(12) 0.0424(4) Uani 1 1 d . .
H27 H -0.0527 0.1544 0.5856 0.051 Uiso 1 1 calc R U
C28 C 0.34201(15) 0.15948(10) 0.68334(11) 0.0343(4) Uani 1 1 d . .
C29 C 0.40770(19) 0.09894(12) 0.65435(15) 0.0490(5) Uani 1 1 d . .
H29 H 0.3880 0.0779 0.6028 0.059 Uiso 1 1 calc R U
C30 C 0.5030(2) 0.06866(15) 0.7007(2) 0.0696(8) Uani 1 1 d . .
H30 H 0.5474 0.0271 0.6803 0.084 Uiso 1 1 calc R U
C31 C 0.5329(2) 0.09820(16) 0.7749(2) 0.0711(9) Uani 1 1 d . .
H31 H 0.5963 0.0765 0.8066 0.085 Uiso 1 1 calc R U
C32 C 0.4707(2) 0.15927(18) 0.80307(17) 0.0677(7) Uani 1 1 d . .
H32 H 0.4925 0.1808 0.8541 0.081 Uiso 1 1 calc R U
C33 C 0.37565(19) 0.19031(13) 0.75763(14) 0.0488(5) Uani 1 1 d . .
H33 H 0.3336 0.2329 0.7778 0.059 Uiso 1 1 calc R U
C34 C 0.18657(16) 0.14996(10) 0.51791(11) 0.0354(4) Uani 1 1 d . .
C35 C 0.1621(2) 0.07320(13) 0.51263(14) 0.0550(6) Uani 1 1 d . .
H35 H 0.1506 0.0447 0.5608 0.066 Uiso 1 1 calc R U
C36 C 0.1542(3) 0.03766(16) 0.43721(17) 0.0721(8) Uani 1 1 d . .
H36 H 0.1381 -0.0149 0.4343 0.087 Uiso 1 1 calc R U
C37 C 0.1695(3) 0.07808(18) 0.36768(15) 0.0693(8) Uani 1 1 d . .
H37 H 0.1645 0.0535 0.3165 0.083 Uiso 1 1 calc R U
C38 C 0.1921(2) 0.15394(16) 0.37136(13) 0.0593(6) Uani 1 1 d . .
H38 H 0.2016 0.1819 0.3227 0.071 Uiso 1 1 calc R U
C39 C 0.20118(19) 0.19035(12) 0.44624(11) 0.0422(4) Uani 1 1 d . .
H39 H 0.2174 0.2429 0.4484 0.051 Uiso 1 1 calc R U

loop_
_atom_site_aniso_label
_atom_site_aniso_U_11
_atom_site_aniso_U_22
_atom_site_aniso_U_33
_atom_site_aniso_U_23
_atom_site_aniso_U_13
_atom_site_aniso_U_12
Ge1 0.03136(9) 0.02175(9) 0.02721(9) 0.00259(6) 0.00117(6) -0.00177(6)
O1 0.0535(8) 0.0369(7) 0.0286(6) -0.0003(5) 0.0013(5) 0.0040(6)
O2 0.0481(7) 0.0264(6) 0.0391(7) 0.0066(5) 0.0032(5) -0.0039(5)
N1 0.0294(6) 0.0222(6) 0.0273(6) -0.0001(5) 0.0046(5) -0.0027(5)
C1 0.0291(7) 0.0235(7) 0.0256(7) 0.0009(6) 0.0010(5) -0.0007(6)
C2 0.0290(7) 0.0230(8) 0.0260(7) 0.0008(6) 0.0022(6) -0.0001(6)
C3 0.0289(7) 0.0269(8) 0.0312(8) 0.0032(6) 0.0047(6) 0.0027(6)
C4 0.0522(11) 0.0274(9) 0.0464(10) -0.0022(8) -0.0039(8) -0.0053(8)
C5 0.0357(8) 0.0296(9) 0.0300(8) -0.0036(6) 0.0033(6) -0.0071(6)
C6 0.0444(11) 0.0506(12) 0.0489(11) 0.0040(9) -0.0130(9) -0.0073(9)
C7 0.0661(14) 0.0555(14) 0.0443(11) -0.0209(10) 0.0229(10) -0.0181(11)
C8 0.0317(8) 0.0255(8) 0.0326(8) 0.0027(6) 0.0040(6) -0.0023(6)
C9 0.0344(8) 0.0288(9) 0.0338(8) 0.0037(7) 0.0052(6) 0.0011(6)
C10 0.0370(9) 0.0341(9) 0.0317(8) 0.0050(7) 0.0057(7) 0.0099(7)
C11 0.0556(13) 0.0406(12) 0.0605(13) -0.0069(10) 0.0114(10) 0.0073(9)
C12 0.087(2) 0.0555(15) 0.0635(15) -0.0110(12) 0.0188(14) 0.0255(14)
C13 0.0651(16) 0.086(2) 0.0558(14) 0.0106(13) 0.0217(12) 0.0423(15)
C14 0.0376(11) 0.0917(19) 0.0573(14) 0.0141(13) 0.0128(10) 0.0160(11)
C15 0.0379(10) 0.0529(13) 0.0459(11) 0.0046(9) 0.0052(8) 0.0059(8)
C16 0.0256(7) 0.0217(7) 0.0369(8) 0.0008(6) 0.0025(6) -0.0040(6)
C17 0.0306(8) 0.0376(10) 0.0401(9) 0.0060(7) -0.0025(7) -0.0022(7)
C18 0.0312(9) 0.0471(12) 0.0653(13) 0.0085(10) -0.0086(9) 0.0028(8)
C19 0.0275(9) 0.0409(11) 0.0813(16) -0.0013(10) 0.0044(9) 0.0027(8)
C20 0.0383(10) 0.0351(10) 0.0591(12) -0.0068(9) 0.0183(9) -0.0032(8)
C21 0.0374(9) 0.0277(8) 0.0399(9) 0.0006(7) 0.0096(7) -0.0011(7)
C22 0.0314(8) 0.0245(8) 0.0333(8) 0.0067(6) 0.0016(6) -0.0026(6)
C23 0.0351(9) 0.0383(10) 0.0320(8) 0.0086(7) -0.0014(6) -0.0015(7)
C24 0.0440(10) 0.0489(11) 0.0365(9) 0.0128(8) 0.0088(8) 0.0006(8)
C25 0.0370(10) 0.0578(14) 0.0592(13) 0.0094(11) 0.0137(9) -0.0039(9)
C26 0.0328(10) 0.0701(16) 0.0619(14) 0.0021(12) -0.0046(9) -0.0125(10)
C27 0.0397(10) 0.0485(12) 0.0387(9) 0.0018(8) -0.0030(8) -0.0105(8)
C28 0.0300(8) 0.0306(9) 0.0424(9) 0.0110(7) 0.0024(7) -0.0021(6)
C29 0.0426(10) 0.0368(11) 0.0677(14) 0.0097(10) 0.0056(9) 0.0049(8)
C30 0.0425(12) 0.0469(14) 0.120(3) 0.0267(15) 0.0051(14) 0.0121(10)
C31 0.0395(12) 0.0651(17) 0.108(2) 0.0406(16) -0.0228(13) -0.0070(11)
C32 0.0511(13) 0.083(2) 0.0684(16) 0.0185(14) -0.0238(12) -0.0098(13)
C33 0.0391(10) 0.0575(14) 0.0496(11) 0.0042(10) -0.0097(8) 0.0000(9)
C34 0.0395(9) 0.0330(9) 0.0337(8) -0.0041(7) 0.0020(7) -0.0050(7)
C35 0.0784(16) 0.0392(12) 0.0476(12) -0.0094(9) 0.0084(11) -0.0148(11)
C36 0.096(2) 0.0533(15) 0.0673(16) -0.0306(13) 0.0071(15) -0.0242(14)
C37 0.0762(17) 0.086(2) 0.0455(13) -0.0314(13) -0.0032(12) -0.0123(14)
C38 0.0698(15) 0.0769(18) 0.0313(10) -0.0042(10) 0.0003(10) -0.0026(13)
C39 0.0491(11) 0.0447(11) 0.0327(9) -0.0007(8) -0.0009(8) -0.0032(8)

loop_
_atom_type_symbol
_atom_type_description
_atom_type_scat_dispersion_real
_atom_type_scat_dispersion_imag
_atom_type_scat_source
C C 0.0033 0.0016 'International Tables Vol C Tables 4.2.6.8 and 6.1.1.4'
H H 0.0000 0.0000 'International Tables Vol C Tables 4.2.6.8 and 6.1.1.4'
N N 0.0061 0.0033 'International Tables Vol C Tables 4.2.6.8 and 6.1.1.4'
O O 0.0106 0.0060 'International Tables Vol C Tables 4.2.6.8 and 6.1.1.4'
Ge Ge 0.1547 1.8001 'International Tables Vol C Tables 4.2.6.8 and 6.1.1.4'

loop_
_geom_angle_atom_site_label_1
_geom_angle_atom_site_label_2
_geom_angle_atom_site_label_3
_geom_angle
C34 Ge1 C28 111.01(8)
C34 Ge1 C22 108.62(7)
C28 Ge1 C22 110.30(7)
C34 Ge1 C1 108.96(7)
C28 Ge1 C1 111.62(7)
C22 Ge1 C1 106.18(7)
C3 O2 C4 109.40(13)
C3 N1 C2 119.64(13)
C3 N1 C5 112.57(13)
C2 N1 C5 124.10(13)
C2 C1 C16 121.59(14)
C2 C1 Ge1 119.93(12)
C16 C1 Ge1 118.08(11)
C1 C2 N1 121.48(14)
C1 C2 C8 123.33(15)
N1 C2 C8 115.09(13)
O1 C3 O2 122.36(15)
O1 C3 N1 127.81(16)
O2 C3 N1 109.83(14)
O2 C4 C5 106.94(14)
N1 C5 C7 111.61(14)
N1 C5 C6 111.69(15)
C7 C5 C6 111.05(17)
N1 C5 C4 99.04(13)
C7 C5 C4 111.47(17)
C6 C5 C4 111.47(15)
C9 C8 C2 173.38(18)
C8 C9 C10 177.9(2)
C11 C10 C15 119.38(18)
C11 C10 C9 120.26(18)
C15 C10 C9 120.34(18)
C10 C11 C12 119.4(2)
C13 C12 C11 121.2(3)
C12 C13 C14 119.7(2)
C13 C14 C15 120.6(2)
C14 C15 C10 119.7(2)
C21 C16 C17 118.56(16)
C21 C16 C1 122.04(15)
C17 C16 C1 119.33(15)
C18 C17 C16 120.49(18)
C19 C18 C17 120.5(2)
C20 C19 C18 119.64(18)
C19 C20 C21 120.66(19)
C20 C21 C16 120.18(18)
C27 C22 C23 117.82(16)
C27 C22 Ge1 119.90(13)
C23 C22 Ge1 121.78(13)
C24 C23 C22 121.31(17)
C25 C24 C23 119.94(19)
C26 C25 C24 119.97(19)
C25 C26 C27 120.27(19)
C22 C27 C26 120.68(19)
C29 C28 C33 118.31(19)
C29 C28 Ge1 120.90(16)
C33 C28 Ge1 120.70(15)
C28 C29 C30 120.3(2)
C31 C30 C29 120.7(3)
C30 C31 C32 119.4(2)
C31 C32 C33 120.6(3)
C28 C33 C32 120.6(2)
C35 C34 C39 118.39(18)
C35 C34 Ge1 119.18(15)
C39 C34 Ge1 122.42(14)
C34 C35 C36 120.5(2)
C37 C36 C35 120.3(2)
C36 C37 C38 120.2(2)
C37 C38 C39 120.3(2)
C34 C39 C38 120.3(2)

loop_
_geom_bond_atom_site_label_1
_geom_bond_atom_site_label_2
_geom_bond_distance
Ge1 C34 1.9426(17)
Ge1 C28 1.9453(17)
Ge1 C22 1.9461(16)
Ge1 C1 1.9642(16)
O1 C3 1.204(2)
O2 C3 1.352(2)
O2 C4 1.437(2)
N1 C3 1.354(2)
N1 C2 1.434(2)
N1 C5 1.476(2)
C1 C2 1.349(2)
C1 C16 1.485(2)
C2 C8 1.434(2)
C4 C5 1.535(3)
C5 C7 1.521(3)
C5 C6 1.522(3)
C8 C9 1.196(2)
C9 C10 1.432(2)
C10 C11 1.389(3)
C10 C15 1.392(3)
C11 C12 1.394(3)
C12 C13 1.358(4)
C13 C14 1.374(4)
C14 C15 1.390(3)
C16 C21 1.393(2)
C16 C17 1.396(2)
C17 C18 1.384(3)
C18 C19 1.378(3)
C19 C20 1.374(3)
C20 C21 1.390(3)
C22 C27 1.389(2)
C22 C23 1.395(2)
C23 C24 1.384(3)
C24 C25 1.375(3)
C25 C26 1.374(3)
C26 C27 1.393(3)
C28 C29 1.385(3)
C28 C33 1.386(3)
C29 C30 1.400(3)
C30 C31 1.365(4)
C31 C32 1.368(4)
C32 C33 1.395(3)
C34 C35 1.390(3)
C34 C39 1.392(3)
C35 C36 1.394(3)
C36 C37 1.363(4)
C37 C38 1.369(4)
C38 C39 1.394(3)
